data_8000036
loop_
_publ_author_name
'Tatsuya Minami'
'Shigeru Koyamoto'
'Masayuki Kobayashi'
'Rika Tanaka'
'Yasuo Hatanaka'

_publ_section_title
;
 Helical Stereocontrol of
 2,6-Bis{(2-arylcarbamoylphenyl)carbamoyl}pyridine Derivatives by Use
 of Chiral Auxiliaries
;
_journal_issue 3
_journal_name_full 'Chemistry Letters'
_journal_page_first 434
_journal_paper_doi 10.1246/cl.2005.434
_journal_volume 34
_journal_year 2005
_chemical_absolute_configuration syn
_chemical_formula_moiety 'C51 H43 N7 O6 '
_chemical_formula_sum 'C51 H43 N7 O6'
_chemical_formula_weight 849.94
_space_group_IT_number 19
_symmetry_cell_setting orthorhombic
_symmetry_Int_Tables_number 19
_symmetry_space_group_name_Hall 'P 2ac 2ab'
_symmetry_space_group_name_H-M 'P 21 21 21'
_cell_angle_alpha 90
_cell_angle_beta 90
_cell_angle_gamma 90
_cell_formula_units_Z 4
_cell_length_a 20.673(2)
_cell_length_b 11.733(2)
_cell_length_c 18.113(3)
_cell_measurement_reflns_used 20
_cell_measurement_temperature 296.2
_cell_measurement_theta_max 29.9
_cell_measurement_theta_min 29.3
_cell_volume 4393(1)
_computing_cell_refinement 'MSC/AFC Diffractometer Control'
_computing_data_collection 'MSC/AFC Diffractometer Control'
_computing_data_reduction 'teXsan Ver. 1.11'
_computing_publication_material 'teXsan Ver. 1.11'
_computing_structure_refinement 'teXsan Ver. 1.10'
_computing_structure_solution SIR92
_diffrn_measured_fraction_theta_full 0.9976
_diffrn_measured_fraction_theta_max 0.9976
_diffrn_measurement_device_type 'Rigaku AFC7R'
_diffrn_measurement_method \w-2\q
_diffrn_radiation_type 'Cu K\a'
_diffrn_radiation_wavelength 1.5418
_diffrn_reflns_limit_h_max 0
_diffrn_reflns_limit_h_min -22
_diffrn_reflns_limit_k_max 12
_diffrn_reflns_limit_k_min 0
_diffrn_reflns_limit_l_max 19
_diffrn_reflns_limit_l_min 0
_diffrn_reflns_number 3335
_diffrn_reflns_theta_full 56.83
_diffrn_reflns_theta_max 56.83
_diffrn_standards_decay_% 0.23
_diffrn_standards_interval_count 150
_diffrn_standards_number 3
_exptl_absorpt_coefficient_mu 0.697
_exptl_absorpt_correction_T_max 1.000
_exptl_absorpt_correction_T_min 0.908
_exptl_absorpt_correction_type psi-scan
_exptl_absorpt_process_details '(North, Phillips & Mathews, 1968)'
_exptl_crystal_colour colorless
_exptl_crystal_density_diffrn 1.285
_exptl_crystal_density_method 'not measured'
_exptl_crystal_description prismatic
_exptl_crystal_F_000 1784.00
_exptl_crystal_size_max 0.500
_exptl_crystal_size_mid 0.450
_exptl_crystal_size_min 0.450
_refine_diff_density_max 0.25
_refine_diff_density_min -0.28
_refine_ls_extinction_coef 0.18(2)
_refine_ls_extinction_method 'Zachariasen(1967) type 2 Gaussian isotropic'
_refine_ls_goodness_of_fit_ref 1.807
_refine_ls_hydrogen_treatment noref
_refine_ls_number_parameters 578
_refine_ls_number_reflns 2482
_refine_ls_R_factor_gt 0.0848
_refine_ls_shift/su_max 0.0000
_refine_ls_structure_factor_coef Fsqd
_refine_ls_weighting_details 'w = 1/[\s^2^(Fo^2^) + (0.14000(Max(Fo^2^,0) + 2Fc^2^)/3)^2^]'
_refine_ls_weighting_scheme calc
_refine_ls_wR_factor_ref 0.2418
_reflns_number_gt 2482
_reflns_number_total 3308
_reflns_threshold_expression F^2^>3.0\s(F^2^)
_cod_original_sg_symbol_H-M 'P 21 21 21   '
_cod_original_formula_sum 'C51 H43 N7 O6 '
_cod_database_code 8000036

loop_
_symmetry_equiv_pos_as_xyz
x,y,z
1/2-x,-y,1/2+z
1/2+x,1/2-y,-z
-x,1/2+y,1/2-z

loop_
_atom_site_label
_atom_site_type_symbol
_atom_site_fract_x
_atom_site_fract_y
_atom_site_fract_z
_atom_site_U_iso_or_equiv
_atom_site_adp_type
_atom_site_occupancy
_atom_site_calc_flag
O(1) O -0.1417(3) -0.2647(5) 0.5348(4) 0.105(2) Uani 1.00 d
O(2) O 0.0537(3) -0.0388(6) 0.4959(5) 0.122(2) Uani 1.00 d
O(3) O 0.2538(3) -0.1417(5) 0.6181(4) 0.105(2) Uani 1.00 d
O(4) O -0.0961(3) 0.2813(6) 0.3844(4) 0.110(2) Uani 1.00 d
O(5) O -0.0102(3) 0.1502(7) 0.6137(4) 0.119(2) Uani 1.00 d
O(6) O 0.2138(3) 0.2129(6) 0.6920(4) 0.109(2) Uani 1.00 d
N(1) N -0.1023(3) 0.0108(6) 0.4692(4) 0.088(2) Uani 1.00 d
N(2) N -0.0449(3) -0.1668(6) 0.5279(4) 0.093(2) Uani 1.00 d
N(3) N 0.1527(3) -0.0817(6) 0.5400(4) 0.087(2) Uani 1.00 d
N(4) N 0.3236(3) 0.0004(6) 0.6448(5) 0.100(2) Uani 1.00 d
N(5) N -0.0310(4) 0.1942(7) 0.4703(5) 0.106(3) Uani 1.00 d
N(6) N 0.0975(3) 0.1491(6) 0.6407(4) 0.090(2) Uani 1.00 d
N(7) N 0.2166(4) 0.2108(7) 0.8170(5) 0.104(3) Uani 1.00 d
C(1) C -0.1261(4) 0.0971(7) 0.4325(5) 0.092(3) Uani 1.00 d
C(2) C -0.1865(4) 0.0964(8) 0.3988(6) 0.099(3) Uani 1.00 d
C(3) C -0.2221(5) -0.001(1) 0.4046(7) 0.115(4) Uani 1.00 d
C(4) C -0.1986(4) -0.0944(8) 0.4416(6) 0.101(3) Uani 1.00 d
C(5) C -0.1371(4) -0.0846(8) 0.4742(6) 0.097(3) Uani 1.00 d
C(6) C -0.1086(4) -0.1830(8) 0.5161(6) 0.096(3) Uani 1.00 d
C(7) C -0.0005(4) -0.2436(8) 0.5620(5) 0.092(3) Uani 1.00 d
C(8) C -0.0184(5) -0.3479(9) 0.5917(7) 0.113(3) Uani 1.00 d
C(9) C 0.0245(5) -0.4202(10) 0.6228(8) 0.130(4) Uani 1.00 d
C(10) C 0.0882(5) -0.3896(9) 0.6267(7) 0.115(3) Uani 1.00 d
C(11) C 0.1074(4) -0.2874(7) 0.5971(6) 0.099(3) Uani 1.00 d
C(12) C 0.0658(4) -0.2130(7) 0.5634(5) 0.085(2) Uani 1.00 d
C(13) C 0.0889(4) -0.1050(7) 0.5300(5) 0.089(3) Uani 1.00 d
C(14) C 0.1899(4) 0.0072(6) 0.5110(5) 0.083(2) Uani 1.00 d
C(15) C 0.1681(4) 0.0783(9) 0.4529(5) 0.099(3) Uani 1.00 d
C(16) C 0.2075(5) 0.1610(9) 0.4255(6) 0.108(3) Uani 1.00 d
C(17) C 0.2701(5) 0.1758(8) 0.4516(6) 0.106(3) Uani 1.00 d
C(18) C 0.2923(4) 0.1081(8) 0.5075(6) 0.101(3) Uani 1.00 d
C(19) C 0.2519(4) 0.0247(7) 0.5385(5) 0.089(2) Uani 1.00 d
C(20) C 0.2765(4) -0.0445(7) 0.6017(6) 0.093(3) Uani 1.00 d
C(21) C 0.3507(4) -0.0565(8) 0.7097(5) 0.095(3) Uani 1.00 d
C(22) C 0.3709(6) 0.034(1) 0.7660(7) 0.136(4) Uani 1.00 d
C(23) C 0.4079(4) -0.131(1) 0.6888(6) 0.111(3) Uani 1.00 d
C(24) C 0.4181(9) -0.228(2) 0.726(1) 0.215(8) Uani 1.00 d
C(25) C 0.472(1) -0.296(2) 0.708(1) 0.26(1) Uani 1.00 d
C(26) C 0.5139(10) -0.265(2) 0.656(1) 0.200(8) Uani 1.00 d
C(27) C 0.5002(8) -0.174(2) 0.6168(9) 0.165(6) Uani 1.00 d
C(28) C 0.4475(5) -0.106(1) 0.6315(6) 0.121(4) Uani 1.00 d
C(29) C -0.0830(4) 0.1989(8) 0.4263(5) 0.092(3) Uani 1.00 d
C(30) C 0.0212(5) 0.2702(8) 0.4749(5) 0.100(3) Uani 1.00 d
C(31) C 0.0356(6) 0.3473(10) 0.4211(5) 0.118(4) Uani 1.00 d
C(32) C 0.0878(6) 0.4173(10) 0.4269(7) 0.130(4) Uani 1.00 d
C(33) C 0.1282(6) 0.4115(9) 0.4885(7) 0.124(4) Uani 1.00 d
C(34) C 0.1133(5) 0.3365(8) 0.5455(6) 0.111(3) Uani 1.00 d
C(35) C 0.0613(4) 0.2648(7) 0.5396(5) 0.093(3) Uani 1.00 d
C(36) C 0.0449(5) 0.1830(7) 0.6006(6) 0.095(3) Uani 1.00 d
C(37) C 0.0971(4) 0.0687(7) 0.6987(5) 0.089(3) Uani 1.00 d
C(38) C 0.0529(4) -0.0200(8) 0.7029(5) 0.096(3) Uani 1.00 d
C(39) C 0.0577(5) -0.1010(8) 0.7585(6) 0.107(3) Uani 1.00 d
C(40) C 0.1057(6) -0.0918(8) 0.8126(6) 0.115(3) Uani 1.00 d
C(41) C 0.1491(5) -0.0035(8) 0.8100(6) 0.103(3) Uani 1.00 d
C(42) C 0.1464(4) 0.0776(8) 0.7550(5) 0.097(3) Uani 1.00 d
C(43) C 0.1942(4) 0.1715(8) 0.7504(6) 0.094(3) Uani 1.00 d
C(44) C 0.2658(4) 0.3001(9) 0.8204(5) 0.103(3) Uani 1.00 d
C(45) C 0.3002(5) 0.2859(10) 0.8967(6) 0.113(3) Uani 1.00 d
C(46) C 0.2408(5) 0.4196(9) 0.8093(6) 0.106(3) Uani 1.00 d
C(47) C 0.1777(6) 0.450(1) 0.8237(8) 0.141(5) Uani 1.00 d
C(48) C 0.1561(8) 0.560(2) 0.8155(10) 0.173(7) Uani 1.00 d
C(49) C 0.197(1) 0.637(2) 0.786(1) 0.174(7) Uani 1.00 d
C(50) C 0.2604(9) 0.612(1) 0.770(1) 0.160(6) Uani 1.00 d
C(51) C 0.2805(6) 0.503(1) 0.7807(8) 0.123(4) Uani 1.00 d
H(1) H -0.2023 0.1614 0.3730 0.1195 Uiso 1.00 calc
H(2) H -0.2636 -0.0037 0.3832 0.1385 Uiso 1.00 calc
H(3) H -0.2228 -0.1628 0.4456 0.1217 Uiso 1.00 calc
H(4) H -0.0273 -0.0962 0.5116 0.1121 Uiso 1.00 calc
H(5) H -0.0628 -0.3693 0.5907 0.1373 Uiso 1.00 calc
H(6) H 0.0108 -0.4914 0.6412 0.1578 Uiso 1.00 calc
H(7) H 0.1186 -0.4390 0.6498 0.1380 Uiso 1.00 calc
H(8) H 0.1520 -0.2670 0.6002 0.1208 Uiso 1.00 calc
H(9) H 0.1752 -0.1333 0.5715 0.1063 Uiso 1.00 calc
H(10) H 0.1260 0.0671 0.4323 0.1187 Uiso 1.00 calc
H(11) H 0.1917 0.2107 0.3879 0.1316 Uiso 1.00 calc
H(12) H 0.2973 0.2326 0.4310 0.1284 Uiso 1.00 calc
H(13) H 0.3353 0.1175 0.5254 0.1206 Uiso 1.00 calc
H(14) H 0.3404 0.0729 0.6317 0.1204 Uiso 1.00 calc
H(15) H 0.3178 -0.1030 0.7308 0.1161 Uiso 1.00 calc
H(16) H 0.3346 0.0759 0.7804 0.1692 Uiso 1.00 calc
H(17) H 0.4029 0.0801 0.7451 0.1692 Uiso 1.00 calc
H(18) H 0.3884 -0.0057 0.8081 0.1692 Uiso 1.00 calc
H(19) H 0.3876 -0.2546 0.7626 0.2715 Uiso 1.00 calc
H(20) H 0.4791 -0.3660 0.7327 0.3230 Uiso 1.00 calc
H(21) H 0.5540 -0.3062 0.6486 0.2447 Uiso 1.00 calc
H(22) H 0.5289 -0.1539 0.5776 0.1955 Uiso 1.00 calc
H(23) H 0.4383 -0.0417 0.6000 0.1482 Uiso 1.00 calc
H(24) H -0.0293 0.1300 0.5032 0.1267 Uiso 1.00 calc
H(25) H 0.0090 0.3507 0.3780 0.1423 Uiso 1.00 calc
H(26) H 0.0967 0.4715 0.3899 0.1571 Uiso 1.00 calc
H(27) H 0.1659 0.4575 0.4916 0.1488 Uiso 1.00 calc
H(28) H 0.1390 0.3348 0.5885 0.1332 Uiso 1.00 calc
H(29) H 0.1381 0.1822 0.6281 0.1092 Uiso 1.00 calc
H(30) H 0.0185 -0.0247 0.6684 0.1169 Uiso 1.00 calc
H(31) H 0.0290 -0.1633 0.7595 0.1298 Uiso 1.00 calc
H(32) H 0.1087 -0.1466 0.8507 0.1358 Uiso 1.00 calc
H(33) H 0.1821 0.0023 0.8473 0.1249 Uiso 1.00 calc
H(34) H 0.1998 0.1791 0.8617 0.1267 Uiso 1.00 calc
H(35) H 0.2970 0.2853 0.7830 0.1235 Uiso 1.00 calc
H(36) H 0.3188 0.2130 0.9002 0.1362 Uiso 1.00 calc
H(37) H 0.2687 0.2952 0.9353 0.1362 Uiso 1.00 calc
H(38) H 0.3324 0.3430 0.9023 0.1362 Uiso 1.00 calc
H(39) H 0.1483 0.3940 0.8409 0.1651 Uiso 1.00 calc
H(40) H 0.1140 0.5833 0.8265 0.2103 Uiso 1.00 calc
H(41) H 0.1836 0.7132 0.7764 0.2118 Uiso 1.00 calc
H(42) H 0.2912 0.6676 0.7487 0.1900 Uiso 1.00 calc
H(43) H 0.3240 0.4833 0.7694 0.1474 Uiso 1.00 calc

loop_
_atom_site_aniso_label
_atom_site_aniso_U_11
_atom_site_aniso_U_22
_atom_site_aniso_U_33
_atom_site_aniso_U_12
_atom_site_aniso_U_13
_atom_site_aniso_U_23
O(1) 0.080(3) 0.095(4) 0.139(5) -0.016(3) 0.010(3) 0.010(4)
O(2) 0.087(4) 0.091(4) 0.189(7) -0.008(3) -0.027(4) 0.031(5)
O(3) 0.090(4) 0.088(4) 0.136(5) -0.008(3) -0.014(4) 0.016(4)
O(4) 0.090(4) 0.109(4) 0.131(5) 0.012(4) 0.005(4) 0.019(4)
O(5) 0.093(4) 0.136(5) 0.127(5) -0.017(4) 0.001(4) 0.029(5)
O(6) 0.096(4) 0.127(5) 0.103(4) -0.020(4) 0.003(3) 0.004(4)
N(1) 0.075(4) 0.086(4) 0.102(4) -0.004(4) 0.003(4) 0.001(4)
N(2) 0.066(4) 0.087(4) 0.126(5) -0.011(3) -0.005(4) 0.013(4)
N(3) 0.072(4) 0.087(4) 0.101(4) -0.009(3) -0.003(3) -0.003(4)
N(4) 0.074(4) 0.086(4) 0.140(6) -0.008(4) -0.013(4) 0.012(5)
N(5) 0.098(5) 0.090(4) 0.130(6) -0.026(4) -0.016(5) 0.031(4)
N(6) 0.085(4) 0.083(4) 0.102(4) -0.011(4) -0.002(4) 0.006(4)
N(7) 0.093(5) 0.107(5) 0.112(6) 0.006(4) 0.001(4) -0.009(5)
C(1) 0.080(5) 0.086(5) 0.111(6) -0.005(5) 0.000(5) 0.004(5)
C(2) 0.074(5) 0.104(6) 0.119(6) 0.005(5) -0.010(5) 0.011(6)
C(3) 0.080(5) 0.132(8) 0.134(8) -0.001(6) -0.012(6) 0.003(7)
C(4) 0.076(5) 0.102(6) 0.126(7) -0.016(5) -0.021(5) -0.008(6)
C(5) 0.077(5) 0.094(6) 0.121(7) -0.006(5) 0.004(5) -0.008(5)
C(6) 0.082(5) 0.085(5) 0.122(6) -0.004(5) 0.014(5) -0.002(5)
C(7) 0.069(4) 0.101(6) 0.105(5) -0.007(4) 0.006(4) 0.005(5)
C(8) 0.078(5) 0.101(6) 0.160(9) 0.002(5) 0.009(6) 0.040(7)
C(9) 0.088(6) 0.108(7) 0.20(1) 0.002(6) -0.002(7) 0.050(8)
C(10) 0.101(6) 0.090(6) 0.154(9) 0.006(5) -0.009(6) 0.022(6)
C(11) 0.087(5) 0.080(5) 0.130(7) 0.006(4) -0.012(5) 0.003(5)
C(12) 0.074(4) 0.072(4) 0.108(6) -0.003(4) -0.004(4) -0.007(4)
C(13) 0.077(5) 0.072(4) 0.119(6) 0.001(4) -0.009(5) -0.001(4)
C(14) 0.079(5) 0.075(4) 0.094(5) -0.002(4) 0.011(4) -0.005(4)
C(15) 0.090(5) 0.106(6) 0.101(6) -0.006(5) 0.019(5) 0.005(6)
C(16) 0.116(7) 0.103(6) 0.105(6) -0.008(6) 0.005(6) 0.010(5)
C(17) 0.105(7) 0.095(6) 0.119(7) -0.015(5) 0.003(6) 0.010(6)
C(18) 0.090(5) 0.091(6) 0.122(7) -0.013(5) 0.012(5) 0.001(6)
C(19) 0.072(4) 0.077(4) 0.118(6) -0.006(4) 0.006(5) -0.007(5)
C(20) 0.076(5) 0.071(4) 0.132(7) 0.006(4) 0.008(5) 0.018(5)
C(21) 0.082(4) 0.093(5) 0.111(6) -0.002(4) 0.007(5) 0.017(5)
C(22) 0.155(9) 0.123(7) 0.131(8) -0.024(8) 0.007(8) -0.007(7)
C(23) 0.085(5) 0.131(8) 0.116(7) 0.003(6) -0.010(6) 0.036(7)
C(24) 0.19(1) 0.22(2) 0.23(2) 0.12(1) 0.06(1) 0.10(2)
C(25) 0.23(2) 0.28(2) 0.27(2) 0.17(2) 0.06(2) 0.16(2)
C(26) 0.19(2) 0.24(2) 0.18(1) 0.07(2) 0.03(1) 0.08(2)
C(27) 0.16(1) 0.20(2) 0.14(1) 0.02(1) 0.000(9) -0.02(1)
C(28) 0.094(6) 0.149(9) 0.121(7) 0.003(7) 0.004(6) 0.024(7)
C(29) 0.083(5) 0.092(6) 0.102(5) 0.000(4) 0.001(5) 0.012(5)
C(30) 0.105(6) 0.088(5) 0.108(6) -0.018(5) -0.020(6) 0.011(5)
C(31) 0.133(8) 0.120(7) 0.102(6) -0.042(7) -0.016(6) 0.029(6)
C(32) 0.141(8) 0.104(7) 0.145(9) -0.039(7) -0.005(8) 0.027(7)
C(33) 0.126(8) 0.102(6) 0.143(8) -0.042(7) -0.023(7) 0.010(7)
C(34) 0.120(7) 0.088(6) 0.125(7) -0.034(5) -0.001(6) 0.002(6)
C(35) 0.092(5) 0.073(4) 0.115(6) -0.022(4) 0.013(5) -0.005(5)
C(36) 0.092(6) 0.081(5) 0.113(6) -0.011(5) 0.012(5) 0.005(5)
C(37) 0.089(5) 0.075(5) 0.101(5) 0.006(4) 0.007(5) -0.004(5)
C(38) 0.094(5) 0.086(5) 0.108(6) -0.008(5) 0.001(5) -0.010(5)
C(39) 0.118(6) 0.078(5) 0.124(7) 0.003(5) 0.002(6) -0.001(5)
C(40) 0.132(8) 0.083(5) 0.131(8) 0.023(6) 0.011(7) 0.009(6)
C(41) 0.103(6) 0.086(6) 0.120(7) 0.012(5) 0.013(6) 0.018(6)
C(42) 0.087(5) 0.090(5) 0.114(6) 0.012(5) 0.008(5) -0.014(6)
C(43) 0.080(5) 0.103(6) 0.100(6) 0.007(5) -0.006(5) -0.013(6)
C(44) 0.084(5) 0.119(7) 0.104(6) -0.005(6) -0.016(5) -0.002(6)
C(45) 0.093(6) 0.129(7) 0.117(6) -0.005(6) -0.016(6) 0.003(7)
C(46) 0.117(7) 0.103(6) 0.098(6) 0.016(6) -0.011(6) -0.016(5)
C(47) 0.119(8) 0.15(1) 0.16(1) 0.052(8) 0.019(8) 0.002(9)
C(48) 0.15(1) 0.21(2) 0.16(1) 0.10(1) 0.00(1) 0.00(1)
C(49) 0.21(2) 0.15(1) 0.16(1) 0.03(1) -0.01(1) -0.04(1)
C(50) 0.19(1) 0.095(8) 0.20(1) -0.016(9) -0.01(1) -0.032(9)
C(51) 0.118(7) 0.102(7) 0.149(9) -0.015(6) -0.009(7) -0.013(7)

loop_
_atom_type_symbol
_atom_type_description
_atom_type_scat_dispersion_real
_atom_type_scat_dispersion_imag
_atom_type_scat_source
C C 0.018 0.009
;International Tables for Crystallography
(1992, Vol. C, Tables 4.2.6.8 and 6.1.1.1)
;
H H 0.000 0.000
;International Tables for Crystallography
(1992, Vol. C, Table 6.1.1.2)
;
O O 0.049 0.032
;International Tables for Crystallography
(1992, Vol. C, Tables 4.2.6.8 and 6.1.1.1)
;
N N 0.031 0.018
;International Tables for Crystallography
(1992, Vol. C, Tables 4.2.6.8 and 6.1.1.1)
;

loop_
_geom_angle_atom_site_label_1
_geom_angle_atom_site_label_2
_geom_angle_atom_site_label_3
_geom_angle
_geom_angle_publ_flag
C(1) N(1) C(5) 118.8(7) yes
C(6) N(2) C(7) 127.5(7) yes
C(6) N(2) H(4) 116.6 no
C(7) N(2) H(4) 116.0 no
C(13) N(3) C(14) 129.4(8) yes
C(13) N(3) H(9) 115.2 no
C(14) N(3) H(9) 115.4 no
C(20) N(4) C(21) 124.1(7) yes
C(20) N(4) H(14) 117.9 no
C(21) N(4) H(14) 118.0 no
C(29) N(5) C(30) 128.8(8) yes
C(29) N(5) H(24) 115.5 no
C(30) N(5) H(24) 115.7 no
C(36) N(6) C(37) 125.8(7) yes
C(36) N(6) H(29) 117.0 no
C(37) N(6) H(29) 117.2 no
C(43) N(7) C(44) 120.8(8) yes
C(43) N(7) H(34) 119.4 no
C(44) N(7) H(34) 119.8 no
N(1) C(1) C(2) 123.9(8) yes
N(1) C(1) C(29) 115.7(7) yes
C(2) C(1) C(29) 120.5(8) yes
C(1) C(2) C(3) 117.3(9) yes
C(1) C(2) H(1) 121.3 no
C(3) C(2) H(1) 121.5 no
C(2) C(3) C(4) 121.0(8) yes
C(2) C(3) H(2) 119.7 no
C(4) C(3) H(2) 119.3 no
C(3) C(4) C(5) 117.2(9) yes
C(3) C(4) H(3) 121.9 no
C(5) C(4) H(3) 120.9 no
N(1) C(5) C(4) 121.8(9) yes
N(1) C(5) C(6) 118.0(8) yes
C(4) C(5) C(6) 120.2(8) yes
O(1) C(6) N(2) 127.7(9) yes
O(1) C(6) C(5) 121.6(8) yes
N(2) C(6) C(5) 110.7(8) yes
N(2) C(7) C(8) 123.6(8) yes
N(2) C(7) C(12) 118.0(8) yes
C(8) C(7) C(12) 118.3(8) yes
C(7) C(8) C(9) 122.8(9) yes
C(7) C(8) H(5) 118.8 no
C(9) C(8) H(5) 118.4 no
C(8) C(9) C(10) 119.3(10) yes
C(8) C(9) H(6) 120.5 no
C(10) C(9) H(6) 120.2 no
C(9) C(10) C(11) 119.2(9) yes
C(9) C(10) H(7) 119.9 no
C(11) C(10) H(7) 120.9 no
C(10) C(11) C(12) 123.3(8) yes
C(10) C(11) H(8) 118.3 no
C(12) C(11) H(8) 118.3 no
C(7) C(12) C(11) 117.0(8) yes
C(7) C(12) C(13) 121.3(8) yes
C(11) C(12) C(13) 121.6(7) yes
O(2) C(13) N(3) 120.9(8) yes
O(2) C(13) C(12) 123.6(7) yes
N(3) C(13) C(12) 115.5(8) yes
N(3) C(14) C(15) 122.9(8) yes
N(3) C(14) C(19) 118.9(8) yes
C(15) C(14) C(19) 118.1(8) yes
C(14) C(15) C(16) 120.1(9) yes
C(14) C(15) H(10) 119.9 no
C(16) C(15) H(10) 120.0 no
C(15) C(16) C(17) 121.5(10) yes
C(15) C(16) H(11) 119.6 no
C(17) C(16) H(11) 118.9 no
C(16) C(17) C(18) 119.5(9) yes
C(16) C(17) H(12) 120.5 no
C(18) C(17) H(12) 120.0 no
C(17) C(18) C(19) 120.2(9) yes
C(17) C(18) H(13) 119.9 no
C(19) C(18) H(13) 119.9 no
C(14) C(19) C(18) 120.6(9) yes
C(14) C(19) C(20) 120.5(7) yes
C(18) C(19) C(20) 118.9(8) yes
O(3) C(20) N(4) 118.8(9) yes
O(3) C(20) C(19) 122.9(9) yes
N(4) C(20) C(19) 118.3(7) yes
N(4) C(21) C(22) 108.9(8) yes
N(4) C(21) C(23) 111.2(8) yes
N(4) C(21) H(15) 108.2 no
C(22) C(21) C(23) 110.6(9) yes
C(22) C(21) H(15) 108.9 no
C(23) C(21) H(15) 109.0 no
C(21) C(22) H(16) 109.4 no
C(21) C(22) H(17) 109.0 no
C(21) C(22) H(18) 107.3 no
H(16) C(22) H(17) 112.0 no
H(16) C(22) H(18) 109.6 no
H(17) C(22) H(18) 109.5 no
C(21) C(23) C(24) 118(1) yes
C(21) C(23) C(28) 122.3(10) yes
C(24) C(23) C(28) 118(1) yes
C(23) C(24) C(25) 118(1) yes
C(23) C(24) H(19) 121.4 no
C(25) C(24) H(19) 119.7 no
C(24) C(25) C(26) 121(1) yes
C(24) C(25) H(20) 119.5 no
C(26) C(25) H(20) 118.6 no
C(25) C(26) C(27) 117(1) yes
C(25) C(26) H(21) 121.4 no
C(27) C(26) H(21) 120.6 no
C(26) C(27) C(28) 122(1) yes
C(26) C(27) H(22) 118.2 no
C(28) C(27) H(22) 119.4 no
C(23) C(28) C(27) 119(1) yes
C(23) C(28) H(23) 120.4 no
C(27) C(28) H(23) 119.8 no
O(4) C(29) N(5) 124.3(8) yes
O(4) C(29) C(1) 122.1(8) yes
N(5) C(29) C(1) 113.6(8) yes
N(5) C(30) C(31) 123.2(8) yes
N(5) C(30) C(35) 117.6(8) yes
C(31) C(30) C(35) 119.1(8) yes
C(30) C(31) C(32) 121.3(10) yes
C(30) C(31) H(25) 119.2 no
C(32) C(31) H(25) 119.5 no
C(31) C(32) C(33) 120.4(10) yes
C(31) C(32) H(26) 120.6 no
C(33) C(32) H(26) 118.9 no
C(32) C(33) C(34) 119.5(9) yes
C(32) C(33) H(27) 120.7 no
C(34) C(33) H(27) 119.8 no
C(33) C(34) C(35) 120(1) yes
C(33) C(34) H(28) 120.1 no
C(35) C(34) H(28) 119.6 no
C(30) C(35) C(34) 119.3(9) yes
C(30) C(35) C(36) 119.9(8) yes
C(34) C(35) C(36) 120.7(9) yes
O(5) C(36) N(6) 123.1(8) yes
O(5) C(36) C(35) 123.5(9) yes
N(6) C(36) C(35) 113.5(8) yes
N(6) C(37) C(38) 123.2(8) yes
N(6) C(37) C(42) 118.1(8) yes
C(38) C(37) C(42) 118.7(8) yes
C(37) C(38) C(39) 120.4(9) yes
C(37) C(38) H(30) 120.1 no
C(39) C(38) H(30) 119.5 no
C(38) C(39) C(40) 120.4(9) yes
C(38) C(39) H(31) 120.0 no
C(40) C(39) H(31) 119.6 no
C(39) C(40) C(41) 119.8(9) yes
C(39) C(40) H(32) 120.4 no
C(41) C(40) H(32) 119.8 no
C(40) C(41) C(42) 121.4(10) yes
C(40) C(41) H(33) 119.5 no
C(42) C(41) H(33) 119.0 no
C(37) C(42) C(41) 119.1(9) yes
C(37) C(42) C(43) 119.0(8) yes
C(41) C(42) C(43) 121.8(9) yes
O(6) C(43) N(7) 120.7(8) yes
O(6) C(43) C(42) 124.1(8) yes
N(7) C(43) C(42) 115.1(9) yes
N(7) C(44) C(45) 106.1(8) yes
N(7) C(44) C(46) 115.1(8) yes
N(7) C(44) H(35) 108.1 no
C(45) C(44) C(46) 111.9(9) yes
C(45) C(44) H(35) 107.5 no
C(46) C(44) H(35) 108.0 no
C(44) C(45) H(36) 110.1 no
C(44) C(45) H(37) 108.8 no
C(44) C(45) H(38) 109.8 no
H(36) C(45) H(37) 109.3 no
H(36) C(45) H(38) 110.4 no
H(37) C(45) H(38) 108.5 no
C(44) C(46) C(47) 122(1) yes
C(44) C(46) C(51) 120.5(9) yes
C(47) C(46) C(51) 116(1) yes
C(46) C(47) C(48) 121(1) yes
C(46) C(47) H(39) 119.7 no
C(48) C(47) H(39) 118.4 no
C(47) C(48) C(49) 118(1) yes
C(47) C(48) H(40) 123.6 no
C(49) C(48) H(40) 118.0 no
C(48) C(49) C(50) 122(1) yes
C(48) C(49) H(41) 121.7 no
C(50) C(49) H(41) 115.9 no
C(49) C(50) C(51) 117(1) yes
C(49) C(50) H(42) 123.8 no
C(51) C(50) H(42) 118.6 no
C(46) C(51) C(50) 122(1) yes
C(46) C(51) H(43) 117.7 no
C(50) C(51) H(43) 119.5 no

loop_
_geom_bond_atom_site_label_1
_geom_bond_atom_site_label_2
_geom_bond_distance
_geom_bond_publ_flag
O(1) C(6) 1.224(10) yes
O(2) C(13) 1.23(1) yes
O(3) C(20) 1.27(1) yes
O(4) C(29) 1.26(1) yes
O(5) C(36) 1.23(1) yes
O(6) C(43) 1.23(1) yes
N(1) C(1) 1.31(1) yes
N(1) C(5) 1.33(1) yes
N(2) C(6) 1.35(1) yes
N(2) C(7) 1.43(1) yes
N(2) H(4) 0.952 no
N(3) C(13) 1.36(1) yes
N(3) C(14) 1.40(1) yes
N(3) H(9) 0.954 no
N(4) C(20) 1.35(1) yes
N(4) C(21) 1.46(1) yes
N(4) H(14) 0.949 no
N(5) C(29) 1.34(1) yes
N(5) C(30) 1.40(1) yes
N(5) H(24) 0.960 no
N(6) C(36) 1.37(1) yes
N(6) C(37) 1.41(1) yes
N(6) H(29) 0.951 no
N(7) C(43) 1.37(1) yes
N(7) C(44) 1.46(1) yes
N(7) H(34) 0.956 no
C(1) C(2) 1.39(1) yes
C(1) C(29) 1.49(1) yes
C(2) C(3) 1.36(1) yes
C(2) H(1) 0.951 no
C(3) C(4) 1.38(1) yes
C(3) H(2) 0.942 no
C(4) C(5) 1.41(1) yes
C(4) H(3) 0.948 no
C(5) C(6) 1.50(1) yes
C(7) C(8) 1.39(1) yes
C(7) C(12) 1.42(1) yes
C(8) C(9) 1.35(1) yes
C(8) H(5) 0.953 no
C(9) C(10) 1.37(1) yes
C(9) H(6) 0.943 no
C(10) C(11) 1.37(1) yes
C(10) H(7) 0.952 no
C(11) C(12) 1.37(1) yes
C(11) H(8) 0.953 no
C(12) C(13) 1.48(1) yes
C(14) C(15) 1.42(1) yes
C(14) C(19) 1.39(1) yes
C(15) C(16) 1.36(1) yes
C(15) H(10) 0.956 no
C(16) C(17) 1.39(1) yes
C(16) H(11) 0.954 no
C(17) C(18) 1.37(1) yes
C(17) H(12) 0.948 no
C(18) C(19) 1.40(1) yes
C(18) H(13) 0.953 no
C(19) C(20) 1.49(1) yes
C(21) C(22) 1.53(2) yes
C(21) C(23) 1.52(1) yes
C(21) H(15) 0.952 no
C(22) H(16) 0.936 no
C(22) H(17) 0.936 no
C(22) H(18) 0.963 no
C(23) C(24) 1.34(2) yes
C(23) C(28) 1.36(1) yes
C(24) C(25) 1.42(2) yes
C(24) H(19) 0.963 no
C(25) C(26) 1.32(2) yes
C(25) H(20) 0.950 no
C(26) C(27) 1.32(2) yes
C(26) H(21) 0.971 no
C(27) C(28) 1.38(2) yes
C(27) H(22) 0.954 no
C(28) H(23) 0.961 no
C(30) C(31) 1.36(1) yes
C(30) C(35) 1.44(1) yes
C(31) C(32) 1.36(1) yes
C(31) H(25) 0.956 no
C(32) C(33) 1.40(2) yes
C(32) H(26) 0.942 no
C(33) C(34) 1.39(1) yes
C(33) H(27) 0.950 no
C(34) C(35) 1.37(1) yes
C(34) H(28) 0.943 no
C(35) C(36) 1.50(1) yes
C(37) C(38) 1.39(1) yes
C(37) C(42) 1.45(1) yes
C(38) C(39) 1.39(1) yes
C(38) H(30) 0.949 no
C(39) C(40) 1.40(1) yes
C(39) H(31) 0.942 no
C(40) C(41) 1.37(1) yes
C(40) H(32) 0.945 no
C(41) C(42) 1.38(1) yes
C(41) H(33) 0.964 no
C(42) C(43) 1.48(1) yes
C(44) C(45) 1.56(1) yes
C(44) C(46) 1.51(1) yes
C(44) H(35) 0.952 no
C(45) H(36) 0.940 no
C(45) H(37) 0.962 no
C(45) H(38) 0.949 no
C(46) C(47) 1.37(2) yes
C(46) C(51) 1.38(2) yes
C(47) C(48) 1.38(2) yes
C(47) H(39) 0.945 no
C(48) C(49) 1.35(3) yes
C(48) H(40) 0.934 no
C(49) C(50) 1.38(2) yes
C(49) H(41) 0.949 no
C(50) C(51) 1.35(2) yes
C(50) H(42) 0.988 no
C(51) H(43) 0.952 no

loop_
_geom_contact_atom_site_label_1
_geom_contact_atom_site_label_2
_geom_contact_distance
_geom_contact_site_symmetry_2
O(1) N(7) 3.11(1) 4_546
O(1) C(45) 3.55(1) 4_546
O(3) C(4) 3.42(1) 3_546
O(4) N(4) 3.097(9) 3_456
O(4) C(18) 3.29(1) 3_456
O(4) C(22) 3.55(1) 3_456
O(5) C(48) 3.45(2) 4_546
O(6) C(2) 3.46(1) 3_556
N(2) C(27) 3.35(2) 3_446
C(2) C(51) 3.52(2) 3_456
C(3) C(51) 3.36(2) 3_456
C(3) C(50) 3.44(2) 3_456
C(6) C(47) 3.59(2) 4_546
C(7) C(27) 3.38(2) 3_446
C(9) C(39) 3.47(1) 4_546
C(9) C(40) 3.56(1) 4_546
C(10) C(33) 3.52(2) 1_545
C(10) C(34) 3.57(2) 1_545

loop_
_geom_hbond_atom_site_label_D
_geom_hbond_atom_site_label_H
_geom_hbond_atom_site_label_A
_geom_hbond_site_symmetry_A
_geom_hbond_distance_DH
_geom_hbond_distance_HA
_geom_hbond_distance_DA
_geom_hbond_angle_DHA
_geom_hbond_publ_flag
N(2) H(4) O(2) . 0.952 1.827 2.597(9) 136.037 no
N(2) H(4) N(1) . 0.952 2.137 2.623(9) 110.224 no
N(3) H(9) O(3) . 0.954 1.834 2.621(9) 137.907 no
N(4) H(14) O(6) . 0.949 3.276 3.477(9) 94.188 no
N(5) H(24) O(2) . 0.960 2.623 3.28(1) 125.843 no
N(5) H(24) O(5) . 0.960 2.054 2.68(1) 121.315 no
N(5) H(24) N(1) . 0.960 2.147 2.61(1) 107.902 no
N(6) H(29) O(6) . 0.951 1.981 2.684(9) 129.104 no
N(4) H(14) O(4) 3_556 0.949 2.175 3.097(9) 163.563 no
N(7) H(34) O(1) 4_556 0.956 2.323 3.11(1) 139.572 no

loop_
_geom_torsion_atom_site_label_1
_geom_torsion_atom_site_label_2
_geom_torsion_atom_site_label_3
_geom_torsion_atom_site_label_4
_geom_torsion
_geom_torsion_publ_flag
O(1) C(6) N(2) C(7) 3(1) yes
O(1) C(6) C(5) N(1) 166.3(8) yes
O(1) C(6) C(5) C(4) -13(1) yes
O(2) C(13) N(3) C(14) -6(1) yes
O(2) C(13) C(12) C(7) -4(1) yes
O(2) C(13) C(12) C(11) 176.0(10) yes
O(3) C(20) N(4) C(21) 0(1) yes
O(3) C(20) C(19) C(14) 23(1) yes
O(3) C(20) C(19) C(18) -157.3(8) yes
O(4) C(29) N(5) C(30) -6(1) yes
O(4) C(29) C(1) N(1) 170.2(8) yes
O(4) C(29) C(1) C(2) -8(1) yes
O(5) C(36) N(6) C(37) 3(1) yes
O(5) C(36) C(35) C(30) -27(1) yes
O(5) C(36) C(35) C(34) 150(1) yes
O(6) C(43) N(7) C(44) -1(1) yes
O(6) C(43) C(42) C(37) -31(1) yes
O(6) C(43) C(42) C(41) 146.0(10) yes
N(1) C(1) C(2) C(3) 0(1) yes
N(1) C(1) C(29) N(5) -11(1) yes
N(1) C(5) C(4) C(3) 0(1) yes
N(1) C(5) C(6) N(2) -14(1) yes
N(2) C(6) C(5) C(4) 165.7(9) yes
N(2) C(7) C(8) C(9) 178(1) yes
N(2) C(7) C(12) C(11) 179.3(8) yes
N(2) C(7) C(12) C(13) 0(1) yes
N(3) C(13) C(12) C(7) 175.2(9) yes
N(3) C(13) C(12) C(11) -4(1) yes
N(3) C(14) C(15) C(16) -177.8(8) yes
N(3) C(14) C(19) C(18) 175.8(7) yes
N(3) C(14) C(19) C(20) -4(1) yes
N(4) C(20) C(19) C(14) -154.7(8) yes
N(4) C(20) C(19) C(18) 24(1) yes
N(4) C(21) C(23) C(24) -146(1) yes
N(4) C(21) C(23) C(28) 30(1) yes
N(5) C(29) C(1) C(2) 170.5(9) yes
N(5) C(30) C(31) C(32) -178(1) yes
N(5) C(30) C(35) C(34) 179.0(9) yes
N(5) C(30) C(35) C(36) -2(1) yes
N(6) C(36) C(35) C(30) 152.7(9) yes
N(6) C(36) C(35) C(34) -28(1) yes
N(6) C(37) C(38) C(39) 175.5(8) yes
N(6) C(37) C(42) C(41) -176.6(8) yes
N(6) C(37) C(42) C(43) 1(1) yes
N(7) C(43) C(42) C(37) 148.7(8) yes
N(7) C(43) C(42) C(41) -33(1) yes
N(7) C(44) C(46) C(47) 24(1) yes
N(7) C(44) C(46) C(51) -152.6(10) yes
C(1) N(1) C(5) C(4) 0(1) yes
C(1) N(1) C(5) C(6) 179.5(8) yes
C(1) C(2) C(3) C(4) 0(1) yes
C(1) C(29) N(5) C(30) 175.1(9) yes
C(2) C(1) N(1) C(5) 0(1) yes
C(2) C(3) C(4) C(5) 1(1) yes
C(3) C(2) C(1) C(29) 177.8(9) yes
C(3) C(4) C(5) C(6) 179.3(9) yes
C(5) N(1) C(1) C(29) -177.3(8) yes
C(5) C(6) N(2) C(7) -176.3(8) yes
C(6) N(2) C(7) C(8) -3(1) yes
C(6) N(2) C(7) C(12) 174.9(9) yes
C(7) C(8) C(9) C(10) 1(2) yes
C(7) C(12) C(11) C(10) 2(1) yes
C(8) C(7) C(12) C(11) -2(1) yes
C(8) C(7) C(12) C(13) 177.5(9) yes
C(8) C(9) C(10) C(11) -1(2) yes
C(9) C(8) C(7) C(12) 1(1) yes
C(9) C(10) C(11) C(12) 0(1) yes
C(10) C(11) C(12) C(13) -178.0(10) yes
C(12) C(13) N(3) C(14) 174.5(7) yes
C(13) N(3) C(14) C(15) -12(1) yes
C(13) N(3) C(14) C(19) 169.5(8) yes
C(14) C(15) C(16) C(17) 1(1) yes
C(14) C(19) C(18) C(17) 2(1) yes
C(15) C(14) C(19) C(18) -2(1) yes
C(15) C(14) C(19) C(20) 177.5(8) yes
C(15) C(16) C(17) C(18) -1(1) yes
C(16) C(15) C(14) C(19) 0(1) yes
C(16) C(17) C(18) C(19) 0(1) yes
C(17) C(18) C(19) C(20) -177.4(9) yes
C(19) C(20) N(4) C(21) 178.1(8) yes
C(20) N(4) C(21) C(22) -148.6(9) yes
C(20) N(4) C(21) C(23) 89(1) yes
C(21) C(23) C(24) C(25) -178(1) yes
C(21) C(23) C(28) C(27) 177(1) yes
C(22) C(21) C(23) C(24) 92(1) yes
C(22) C(21) C(23) C(28) -90(1) yes
C(23) C(24) C(25) C(26) 1(4) yes
C(23) C(28) C(27) C(26) 0(2) yes
C(24) C(23) C(28) C(27) -5(2) yes
C(24) C(25) C(26) C(27) -6(4) yes
C(25) C(24) C(23) C(28) 4(2) yes
C(25) C(26) C(27) C(28) 5(3) yes
C(29) N(5) C(30) C(31) -17(1) yes
C(29) N(5) C(30) C(35) 162.8(10) yes
C(30) C(31) C(32) C(33) 0(2) yes
C(30) C(35) C(34) C(33) -1(1) yes
C(31) C(30) C(35) C(34) 0(1) yes
C(31) C(30) C(35) C(36) 178.0(10) yes
C(31) C(32) C(33) C(34) -2(2) yes
C(32) C(31) C(30) C(35) 1(1) yes
C(32) C(33) C(34) C(35) 3(1) yes
C(33) C(34) C(35) C(36) 179.7(10) yes
C(35) C(36) N(6) C(37) -176.6(7) yes
C(36) N(6) C(37) C(38) 28(1) yes
C(36) N(6) C(37) C(42) -153.3(8) yes
C(37) C(38) C(39) C(40) 2(1) yes
C(37) C(42) C(41) C(40) 0(1) yes
C(38) C(37) C(42) C(41) 1(1) yes
C(38) C(37) C(42) C(43) 179.4(8) yes
C(38) C(39) C(40) C(41) -1(1) yes
C(39) C(38) C(37) C(42) -2(1) yes
C(39) C(40) C(41) C(42) 0(1) yes
C(40) C(41) C(42) C(43) -178.2(8) yes
C(42) C(43) N(7) C(44) 177.7(7) yes
C(43) N(7) C(44) C(45) -155.9(9) yes
C(43) N(7) C(44) C(46) 79(1) yes
C(44) C(46) C(47) C(48) 177(1) yes
C(44) C(46) C(51) C(50) 179(1) yes
C(45) C(44) C(46) C(47) -96(1) yes
C(45) C(44) C(46) C(51) 86(1) yes
C(46) C(47) C(48) C(49) 6(2) yes
C(46) C(51) C(50) C(49) -1(2) yes
C(47) C(46) C(51) C(50) 2(2) yes
C(47) C(48) C(49) C(50) -5(3) yes
C(48) C(47) C(46) C(51) -4(2) yes
C(48) C(49) C(50) C(51) 3(2) yes
C(48) C(49) C(50) C(51) 3(2) yes

loop_
_cod_related_entry_id
_cod_related_entry_database
_cod_related_entry_code
1 ChemSpider 21184041
